data_9004495
loop_
_publ_author_name
'Oberti, R.'
'Hawthorne, F. C.'
'Camara, F.'
'Raudsepp, M.'

_publ_section_title
;
 Synthetic fluoro-amphiboles: site preferences of Al, Ga, Sc and inductive
 effects on mean bond-lengths of octahedra
 Sample: A3, Ga-substituted
;
_journal_name_full 'The Canadian Mineralogist'
_journal_page_first 1245
_journal_page_last 1252
_journal_volume 36
_journal_year 1998
_chemical_formula_sum 'Al0.53 Ca1.72 F2 Ga0.68 Mg4.81 Na2 O22 Si7.04'
_chemical_name_mineral Fluoro-magnesio-aluminokatophorite
_space_group_IT_number 12
_symmetry_space_group_name_Hall '-C 2y'
_symmetry_space_group_name_H-M 'C 1 2/m 1'
_cell_angle_alpha 90
_cell_angle_beta 104.93
_cell_angle_gamma 90
_cell_length_a 9.866
_cell_length_b 17.998
_cell_length_c 5.285
_cell_formula_units_Z 2
_cell_volume 906.768
_database_code_amcsd 0005570
_exptl_crystal_density_diffrn 3.228
_cod_original_cell_volume 906.767
_cod_original_formula_sum 'Si7.04 Al.53 Ga.68 Mg4.81 Na2 Ca1.72 O22 F2'
_cod_database_code 9004495

loop_
_space_group_symop_operation_xyz
x,y,z
1/2+x,1/2+y,z
x,-y,z
1/2+x,1/2-y,z
-x,y,-z
1/2-x,1/2+y,-z
-x,-y,-z
1/2-x,1/2-y,-z

loop_
_atom_site_label
_atom_site_fract_x
_atom_site_fract_y
_atom_site_fract_z
_atom_site_occupancy
_atom_site_U_iso_or_equiv
SiT1 0.28200 0.08440 0.30190 0.88000 0.00595
AlT1 0.28200 0.08440 0.30190 0.06000 0.00595
GaT1 0.28200 0.08440 0.30190 0.06000 0.00595
SiT2 0.28940 0.17200 0.80870 0.88000 0.00608
AlT2 0.28940 0.17200 0.80870 0.06000 0.00608
GaT2 0.28940 0.17200 0.80870 0.06000 0.00608
MgM1 0.00000 0.08890 0.50000 0.95000 0.00545
AlM1 0.00000 0.08890 0.50000 0.01000 0.00545
GaM1 0.00000 0.08890 0.50000 0.04000 0.00545
MgM2 0.00000 0.17650 0.00000 0.95000 0.00722
AlM2 0.00000 0.17650 0.00000 0.01000 0.00722
GaM2 0.00000 0.17650 0.00000 0.04000 0.00722
MgM3 0.00000 0.00000 0.00000 0.95000 0.00583
AlM3 0.00000 0.00000 0.00000 0.01000 0.00583
GaM3 0.00000 0.00000 0.00000 0.04000 0.00583
NaM4 0.00000 0.27810 0.50000 0.11000 0.00988
CaM4 0.00000 0.27810 0.50000 0.86000 0.00988
MgM4 0.00000 0.27810 0.50000 0.03000 0.00988
NaA 0.00000 0.50000 0.00000 0.10000 0.02457
NaAm 0.03730 0.50000 0.09360 0.51000 0.02482
NaA2 0.00000 0.47390 0.00000 0.33000 0.02660
O1 0.11070 0.08500 0.21950 1.00000 0.00709
O2 0.11940 0.17040 0.72870 1.00000 0.00709
F3 0.10390 0.00000 0.71330 1.00000 0.00861
O4 0.36400 0.24960 0.78830 1.00000 0.01064
O5 0.34900 0.13700 0.10520 1.00000 0.01418
O6 0.34570 0.11660 0.60160 1.00000 0.01229
O7 0.34400 0.00000 0.28140 1.00000 0.01330

loop_
_cod_related_entry_id
_cod_related_entry_database
_cod_related_entry_code
1 AMCSD 0005570
